data_4312064
loop_
_publ_author_name
'Richard D. Adams'
'Burjor Captain'
'Jack L. Smith'
'Michael B. Hall'
'Chad L. Beddie'
'Charles Edwin Webster'

_publ_section_title
;
 Superloading of Tin Ligands into Rhodium and Iridium Carbonyl Cluster
 Complexes
;
_journal_name_full 'Inorganic Chemistry'
_journal_page_first 7576
_journal_page_last 7578
_journal_paper_doi 10.1021/ic0489589
_journal_volume 43
_journal_year 2004
_chemical_formula_sum 'C99 H82 O6 Rh3 Sn6'
_chemical_formula_weight 2388.52
_chemical_name_systematic
; 
 ? 
;
_space_group_IT_number 2
_symmetry_cell_setting triclinic
_symmetry_space_group_name_Hall '-P 1'
_symmetry_space_group_name_H-M 'P -1'
_atom_sites_solution_hydrogens geom
_atom_sites_solution_primary direct
_atom_sites_solution_secondary difmap
_audit_creation_method SHELXL-97
_cell_angle_alpha 100.3820(10)
_cell_angle_beta 98.3570(10)
_cell_angle_gamma 117.6660(10)
_cell_formula_units_Z 2
_cell_length_a 15.6304(5)
_cell_length_b 15.9486(5)
_cell_length_c 20.9085(6)
_cell_measurement_reflns_used 2674
_cell_measurement_temperature 296(2)
_cell_measurement_theta_max 20.21
_cell_measurement_theta_min 2.17
_cell_volume 4380.9(2)
_computing_cell_refinement 'SAINT+  V6.2 (Bruker, 2001)'
_computing_data_collection 'SMART V5.625 (Bruker, 2001)'
_computing_data_reduction 'SAINT+  V6.2'
_computing_molecular_graphics 'SHELXTL V6.1 (Sheldrick, 1997)'
_computing_publication_material 'SHELXTL V6.1'
_computing_structure_refinement 'SHELXL-97 (Sheldrick, 1997)'
_computing_structure_solution 'SHELXS-97 (Sheldrick, 1990)'
_diffrn_ambient_temperature 296(2)
_diffrn_measured_fraction_theta_full 0.998
_diffrn_measured_fraction_theta_max 0.998
_diffrn_measurement_device_type 'Bruker SMART APEX CCD diffractometer'
_diffrn_measurement_method 'omega scans'
_diffrn_radiation_monochromator graphite
_diffrn_radiation_source 'fine-focus sealed tube'
_diffrn_radiation_type MoK\a
_diffrn_radiation_wavelength 0.71073
_diffrn_reflns_av_R_equivalents 0.0755
_diffrn_reflns_av_sigmaI/netI 0.1145
_diffrn_reflns_limit_h_max 19
_diffrn_reflns_limit_h_min -19
_diffrn_reflns_limit_k_max 19
_diffrn_reflns_limit_k_min -19
_diffrn_reflns_limit_l_max 25
_diffrn_reflns_limit_l_min -25
_diffrn_reflns_number 39656
_diffrn_reflns_theta_full 26.02
_diffrn_reflns_theta_max 26.02
_diffrn_reflns_theta_min 1.03
_diffrn_standards_decay_% <1
_exptl_absorpt_coefficient_mu 2.283
_exptl_absorpt_correction_T_max 1.000
_exptl_absorpt_correction_T_min 0.879
_exptl_absorpt_correction_type SADABS
_exptl_absorpt_process_details '(SADABS, Bruker, 1997)'
_exptl_crystal_colour Pink
_exptl_crystal_density_diffrn 1.811
_exptl_crystal_density_method 'not measured'
_exptl_crystal_description Bar
_exptl_crystal_F_000 2318
_exptl_crystal_size_max 0.18
_exptl_crystal_size_mid 0.02
_exptl_crystal_size_min 0.01
_refine_diff_density_max 1.289
_refine_diff_density_min -0.809
_refine_diff_density_rms 0.155
_refine_ls_extinction_method none
_refine_ls_goodness_of_fit_ref 0.971
_refine_ls_hydrogen_treatment mixed
_refine_ls_matrix_type full
_refine_ls_number_parameters 1013
_refine_ls_number_reflns 17232
_refine_ls_number_restraints 3
_refine_ls_restrained_S_all 0.977
_refine_ls_R_factor_all 0.1073
_refine_ls_R_factor_gt 0.0557
_refine_ls_shift/su_max 0.001
_refine_ls_shift/su_mean 0.000
_refine_ls_structure_factor_coef Fsqd
_refine_ls_weighting_details 'calc w=1/[\s^2^(Fo^2^)+(0.0288P)^2^+1.9371P] where P=(Fo^2^+2Fc^2^)/3'
_refine_ls_weighting_scheme calc
_refine_ls_wR_factor_gt 0.0909
_refine_ls_wR_factor_ref 0.1094
_reflns_number_gt 10512
_reflns_number_total 17232
_reflns_threshold_expression >2sigma(I)
_cod_data_source_file ic0489589si20040802_110718.cif
_cod_data_source_block p-1
_cod_depositor_comments
;
The following automatic conversions were performed:
'_symmetry_cell_setting' value 'Triclinic' changed to 'triclinic'
according to '/home/saulius/struct/CIF-dictionaries/cif_core.dic'
dictionary named 'cif_core.dic' version 2.4.1 from 2010-06-29.

Automatic conversion script
Id: cif_fix_enum 1527 2010-12-29 10:47:43Z saulius 
;
_cod_database_code 4312064

loop_
_symmetry_equiv_pos_as_xyz
'x, y, z'
'-x, -y, -z'

loop_
_atom_site_label
_atom_site_type_symbol
_atom_site_fract_x
_atom_site_fract_y
_atom_site_fract_z
_atom_site_U_iso_or_equiv
_atom_site_adp_type
_atom_site_occupancy
_atom_site_symmetry_multiplicity
_atom_site_calc_flag
_atom_site_refinement_flags
_atom_site_disorder_assembly
_atom_site_disorder_group
C2 C 0.0495(8) 0.5282(10) 1.0046(7) 0.101(5) Uiso 1 1 d D . .
H2A H 0.0897 0.5229 1.0419 0.121 Uiso 1 1 calc R . .
H2B H 0.0714 0.5967 1.0070 0.121 Uiso 1 1 calc R . .
C3 C 0.0381(15) 0.4664(17) 0.9360(8) 0.246(12) Uiso 1 1 d D . .
H3A H 0.0374 0.5043 0.9047 0.295 Uiso 1 1 calc R . .
H3B H -0.0284 0.4087 0.9234 0.295 Uiso 1 1 calc R . .
C1 C 0.1100(9) 0.4274(9) 0.9200(6) 0.101(5) Uiso 1 1 d D . .
H1A H 0.1752 0.4703 0.9507 0.151 Uiso 1 1 calc R . .
H1B H 0.1148 0.4259 0.8746 0.151 Uiso 1 1 calc R . .
H1C H 0.0842 0.3620 0.9250 0.151 Uiso 1 1 calc R . .
Sn1 Sn 0.68279(5) -0.15853(4) 0.26396(3) 0.03160(15) Uani 1 1 d . . .
Sn2 Sn 0.90028(4) 0.21905(4) 0.28322(3) 0.03232(16) Uani 1 1 d . . .
Sn3 Sn 0.50776(4) 0.05550(4) 0.25291(3) 0.03015(15) Uani 1 1 d . . .
Sn4 Sn 0.40786(4) -0.22521(4) 0.23785(3) 0.03453(16) Uani 1 1 d . . .
Sn5 Sn 0.96100(4) 0.01178(5) 0.24662(3) 0.03437(16) Uani 1 1 d . . .
Sn6 Sn 0.71642(5) 0.31738(5) 0.26568(3) 0.03917(17) Uani 1 1 d . . .
Rh1 Rh 0.58333(5) -0.06425(5) 0.25214(3) 0.02656(16) Uani 1 1 d . . .
Rh2 Rh 0.79888(5) 0.02507(5) 0.26054(3) 0.02667(16) Uani 1 1 d . . .
Rh3 Rh 0.70429(5) 0.14648(5) 0.26943(3) 0.02723(16) Uani 1 1 d . . .
O11 O 0.6149(5) -0.0215(5) 0.4037(3) 0.0493(18) Uani 1 1 d . . .
O12 O 0.5280(5) -0.1242(5) 0.0994(3) 0.056(2) Uani 1 1 d . . .
O21 O 0.8601(5) 0.0646(5) 0.4125(3) 0.0543(19) Uani 1 1 d . . .
O22 O 0.7512(5) -0.0321(5) 0.1076(3) 0.061(2) Uani 1 1 d . . .
O31 O 0.7447(5) 0.2064(5) 0.4208(3) 0.058(2) Uani 1 1 d . . .
O32 O 0.6642(5) 0.1068(5) 0.1170(3) 0.0488(18) Uani 1 1 d . . .
C11 C 0.6028(6) -0.0375(6) 0.3466(5) 0.035(2) Uani 1 1 d . . .
C12 C 0.5487(6) -0.1032(6) 0.1554(5) 0.036(2) Uani 1 1 d . . .
C21 C 0.8386(7) 0.0518(6) 0.3553(5) 0.037(2) Uani 1 1 d . . .
C22 C 0.7702(7) -0.0100(7) 0.1644(5) 0.041(2) Uani 1 1 d . . .
C31 C 0.7290(6) 0.1835(7) 0.3631(5) 0.038(2) Uani 1 1 d . . .
C32 C 0.6801(6) 0.1213(6) 0.1736(5) 0.035(2) Uani 1 1 d . . .
C41 C 0.3695(6) -0.2542(6) 0.3284(5) 0.036(2) Uani 1 1 d . . .
C42 C 0.3439(7) -0.3444(7) 0.3393(5) 0.054(3) Uani 1 1 d . . .
H42 H 0.3441 -0.3926 0.3069 0.064 Uiso 1 1 calc R . .
C43 C 0.3173(9) -0.3654(8) 0.3980(6) 0.073(4) Uani 1 1 d . . .
H43 H 0.3021 -0.4262 0.4050 0.087 Uiso 1 1 calc R . .
C44 C 0.3138(8) -0.2949(9) 0.4460(5) 0.066(3) Uani 1 1 d . . .
H44 H 0.2953 -0.3088 0.4848 0.079 Uiso 1 1 calc R . .
C45 C 0.3375(8) -0.2058(9) 0.4358(5) 0.060(3) Uani 1 1 d . . .
H45 H 0.3351 -0.1583 0.4674 0.072 Uiso 1 1 calc R . .
C46 C 0.3650(7) -0.1865(8) 0.3779(5) 0.050(3) Uani 1 1 d . . .
H46 H 0.3814 -0.1250 0.3717 0.060 Uiso 1 1 calc R . .
C47 C 0.3870(7) -0.3635(7) 0.1812(5) 0.043(2) Uani 1 1 d . . .
C48 C 0.3206(7) -0.4124(7) 0.1178(5) 0.054(3) Uani 1 1 d . . .
H48 H 0.2878 -0.3836 0.0985 0.065 Uiso 1 1 calc R . .
C49 C 0.3024(9) -0.5051(9) 0.0826(6) 0.073(4) Uani 1 1 d . . .
H49 H 0.2565 -0.5374 0.0405 0.088 Uiso 1 1 calc R . .
C50 C 0.4350(7) -0.4097(7) 0.2065(5) 0.048(3) Uani 1 1 d . . .
H50 H 0.4803 -0.3786 0.2488 0.057 Uiso 1 1 calc R . .
C51 C 0.4175(9) -0.5019(8) 0.1703(6) 0.066(3) Uani 1 1 d . . .
H51 H 0.4514 -0.5308 0.1883 0.079 Uiso 1 1 calc R . .
C52 C 0.3503(9) -0.5484(9) 0.1087(7) 0.074(4) Uani 1 1 d . . .
H52 H 0.3374 -0.6099 0.0845 0.088 Uiso 1 1 calc R . .
C53 C 0.2848(7) -0.2177(7) 0.1858(5) 0.050(3) Uani 1 1 d . . .
C54 C 0.2030(8) -0.2363(10) 0.2115(6) 0.081(4) Uani 1 1 d . . .
H54 H 0.2000 -0.2556 0.2509 0.097 Uiso 1 1 calc R . .
C55 C 0.1247(9) -0.2263(12) 0.1790(8) 0.103(5) Uani 1 1 d . . .
H55 H 0.0723 -0.2356 0.1986 0.124 Uiso 1 1 calc R . .
C56 C 0.1236(12) -0.2039(12) 0.1210(8) 0.110(6) Uani 1 1 d . . .
H56 H 0.0698 -0.2001 0.0992 0.132 Uiso 1 1 calc R . .
C57 C 0.2007(11) -0.1868(11) 0.0941(8) 0.110(6) Uani 1 1 d . . .
H57 H 0.1996 -0.1717 0.0532 0.132 Uiso 1 1 calc R . .
C58 C 0.2816(9) -0.1911(9) 0.1256(6) 0.080(4) Uani 1 1 d . . .
H58 H 0.3353 -0.1759 0.1066 0.096 Uiso 1 1 calc R . .
C59 C 0.4313(6) 0.0554(6) 0.3289(4) 0.033(2) Uani 1 1 d . . .
C60 C 0.3263(6) 0.0091(7) 0.3096(5) 0.041(2) Uani 1 1 d . . .
H60 H 0.2928 -0.0142 0.2641 0.049 Uiso 1 1 calc R . .
C61 C 0.2711(8) -0.0024(8) 0.3581(6) 0.060(3) Uani 1 1 d . . .
H61 H 0.2016 -0.0345 0.3447 0.072 Uiso 1 1 calc R . .
C62 C 0.3202(8) 0.0336(8) 0.4246(5) 0.056(3) Uani 1 1 d . . .
H62 H 0.2838 0.0274 0.4567 0.067 Uiso 1 1 calc R . .
C63 C 0.4230(8) 0.0792(7) 0.4454(5) 0.053(3) Uani 1 1 d . . .
H63 H 0.4557 0.1027 0.4911 0.063 Uiso 1 1 calc R . .
C64 C 0.4768(7) 0.0897(7) 0.3979(5) 0.042(2) Uani 1 1 d . . .
H64 H 0.5462 0.1210 0.4125 0.050 Uiso 1 1 calc R . .
C65 C 0.4213(6) 0.0675(6) 0.1689(4) 0.035(2) Uani 1 1 d . . .
C66 C 0.3643(7) 0.1118(7) 0.1808(5) 0.054(3) Uani 1 1 d . . .
H66 H 0.3638 0.1346 0.2249 0.064 Uiso 1 1 calc R . .
C67 C 0.3082(8) 0.1226(9) 0.1284(6) 0.065(3) Uani 1 1 d . . .
H67 H 0.2709 0.1527 0.1376 0.078 Uiso 1 1 calc R . .
C68 C 0.3076(9) 0.0894(9) 0.0641(5) 0.070(4) Uani 1 1 d . . .
H68 H 0.2692 0.0959 0.0290 0.084 Uiso 1 1 calc R . .
C69 C 0.3637(8) 0.0461(8) 0.0501(5) 0.062(3) Uani 1 1 d . . .
H69 H 0.3634 0.0232 0.0058 0.075 Uiso 1 1 calc R . .
C70 C 0.4209(7) 0.0370(7) 0.1029(5) 0.050(3) Uani 1 1 d . . .
H70 H 0.4601 0.0094 0.0934 0.060 Uiso 1 1 calc R . .
C71 C 0.6392(7) 0.3699(7) 0.3233(5) 0.040(2) Uani 1 1 d . . .
C72 C 0.5983(8) 0.3329(8) 0.3721(5) 0.056(3) Uani 1 1 d . . .
H72 H 0.5989 0.2777 0.3802 0.068 Uiso 1 1 calc R . .
C73 C 0.5549(8) 0.3770(9) 0.4109(6) 0.066(3) Uani 1 1 d . . .
H73 H 0.5267 0.3511 0.4439 0.079 Uiso 1 1 calc R . .
C74 C 0.5555(9) 0.4574(10) 0.3988(6) 0.072(4) Uani 1 1 d . . .
H74 H 0.5279 0.4870 0.4245 0.086 Uiso 1 1 calc R . .
C75 C 0.5944(9) 0.4966(9) 0.3510(6) 0.071(4) Uani 1 1 d . . .
H75 H 0.5933 0.5521 0.3438 0.085 Uiso 1 1 calc R . .
C76 C 0.6361(8) 0.4530(7) 0.3127(5) 0.058(3) Uani 1 1 d . . .
H76 H 0.6626 0.4794 0.2792 0.069 Uiso 1 1 calc R . .
C77 C 0.6669(10) 0.3185(7) 0.1637(5) 0.061(3) Uani 1 1 d . . .
C78 C 0.5754(9) 0.3080(7) 0.1413(6) 0.066(3) Uani 1 1 d . . .
H78 H 0.5355 0.3029 0.1709 0.079 Uiso 1 1 calc R . .
C79 C 0.5395(12) 0.3046(9) 0.0751(7) 0.106(6) Uani 1 1 d . . .
H79 H 0.4762 0.2965 0.0609 0.128 Uiso 1 1 calc R . .
C80 C 0.5980(17) 0.3131(12) 0.0317(8) 0.134(9) Uani 1 1 d . . .
H80 H 0.5759 0.3120 -0.0124 0.161 Uiso 1 1 calc R . .
C81 C 0.6890(16) 0.3234(12) 0.0538(7) 0.122(7) Uani 1 1 d . . .
H81 H 0.7293 0.3296 0.0243 0.146 Uiso 1 1 calc R . .
C82 C 0.7232(12) 0.3248(9) 0.1175(6) 0.092(5) Uani 1 1 d . . .
H82 H 0.7855 0.3302 0.1304 0.110 Uiso 1 1 calc R . .
C83 C 0.8663(8) 0.4388(8) 0.2986(6) 0.061(3) Uani 1 1 d . . .
C84 C 0.9258(9) 0.4548(8) 0.3598(7) 0.074(4) Uani 1 1 d . . .
H84 H 0.9008 0.4133 0.3867 0.089 Uiso 1 1 calc R . .
C85 C 1.0279(10) 0.5367(11) 0.3822(9) 0.108(6) Uani 1 1 d . . .
H85 H 1.0698 0.5484 0.4233 0.130 Uiso 1 1 calc R . .
C86 C 1.0608(11) 0.5966(10) 0.3409(11) 0.124(8) Uani 1 1 d . . .
H86 H 1.1255 0.6506 0.3549 0.148 Uiso 1 1 calc R . .
C87 C 0.9052(9) 0.5014(8) 0.2588(8) 0.084(4) Uani 1 1 d . . .
H87 H 0.8651 0.4901 0.2171 0.101 Uiso 1 1 calc R . .
C88 C 1.0151(7) 0.2981(6) 0.3752(5) 0.041(2) Uani 1 1 d . . .
C89 C 1.0004(12) 0.5784(11) 0.2797(10) 0.116(6) Uani 1 1 d . . .
H89 H 1.0249 0.6192 0.2523 0.140 Uiso 1 1 calc R . .
C90 C 0.9956(8) 0.3081(7) 0.4388(5) 0.055(3) Uani 1 1 d . . .
H90 H 0.9294 0.2795 0.4412 0.066 Uiso 1 1 calc R . .
C91 C 1.0709(9) 0.3588(8) 0.4977(6) 0.069(3) Uani 1 1 d . . .
H91 H 1.0552 0.3645 0.5389 0.082 Uiso 1 1 calc R . .
C92 C 1.1694(9) 0.4009(8) 0.4958(6) 0.070(4) Uani 1 1 d . . .
H92 H 1.2204 0.4367 0.5355 0.084 Uiso 1 1 calc R . .
C93 C 1.1920(7) 0.3898(7) 0.4348(6) 0.059(3) Uani 1 1 d . . .
H93 H 1.2585 0.4156 0.4334 0.070 Uiso 1 1 calc R . .
C94 C 1.1158(7) 0.3400(6) 0.3749(5) 0.048(3) Uani 1 1 d . . .
H94 H 1.1324 0.3345 0.3340 0.058 Uiso 1 1 calc R . .
C95 C 0.9594(7) 0.2867(7) 0.2082(5) 0.037(2) Uani 1 1 d . . .
C96 C 0.9220(8) 0.2361(9) 0.1399(5) 0.059(3) Uani 1 1 d . . .
H96 H 0.8665 0.1728 0.1259 0.071 Uiso 1 1 calc R . .
C97 C 0.9651(10) 0.2774(12) 0.0930(6) 0.080(4) Uani 1 1 d . . .
H97 H 0.9388 0.2412 0.0479 0.096 Uiso 1 1 calc R . .
C98 C 1.0433(12) 0.3679(14) 0.1103(8) 0.102(6) Uani 1 1 d . . .
H98 H 1.0723 0.3943 0.0776 0.123 Uiso 1 1 calc R . .
C99 C 1.0807(9) 0.4220(10) 0.1761(8) 0.087(4) Uani 1 1 d . . .
H99 H 1.1338 0.4865 0.1879 0.104 Uiso 1 1 calc R . .
C100 C 1.0407(8) 0.3824(7) 0.2259(6) 0.057(3) Uani 1 1 d . . .
H100 H 1.0682 0.4196 0.2709 0.068 Uiso 1 1 calc R . .
C101 C 1.1029(7) 0.1433(7) 0.2613(5) 0.042(2) Uani 1 1 d . . .
C102 C 1.1863(7) 0.1664(8) 0.3102(5) 0.052(3) Uani 1 1 d . . .
H102 H 1.1794 0.1283 0.3400 0.062 Uiso 1 1 calc R . .
C103 C 1.2792(8) 0.2445(9) 0.3158(7) 0.076(4) Uani 1 1 d . . .
H103 H 1.3340 0.2585 0.3492 0.091 Uiso 1 1 calc R . .
C104 C 1.2917(10) 0.3014(9) 0.2729(7) 0.082(4) Uani 1 1 d . . .
H104 H 1.3546 0.3545 0.2772 0.098 Uiso 1 1 calc R . .
C105 C 1.2118(9) 0.2801(8) 0.2238(6) 0.066(3) Uani 1 1 d . . .
H105 H 1.2199 0.3186 0.1942 0.079 Uiso 1 1 calc R . .
C106 C 1.1189(7) 0.2019(7) 0.2176(5) 0.048(3) Uani 1 1 d . . .
H106 H 1.0652 0.1879 0.1832 0.057 Uiso 1 1 calc R . .
C107 C 0.9436(7) -0.0713(7) 0.1473(5) 0.041(2) Uani 1 1 d . . .
C108 C 0.8646(9) -0.1628(9) 0.1155(6) 0.081(4) Uani 1 1 d . . .
H108 H 0.8175 -0.1935 0.1385 0.097 Uiso 1 1 calc R . .
C109 C 0.8513(9) -0.2122(10) 0.0498(6) 0.098(5) Uani 1 1 d . . .
H109 H 0.7952 -0.2742 0.0291 0.118 Uiso 1 1 calc R . .
C110 C 0.9189(11) -0.1709(11) 0.0163(6) 0.079(4) Uani 1 1 d . . .
H110 H 0.9093 -0.2040 -0.0279 0.095 Uiso 1 1 calc R . .
C111 C 1.0009(12) -0.0819(10) 0.0459(7) 0.096(5) Uani 1 1 d . . .
H111 H 1.0500 -0.0535 0.0238 0.116 Uiso 1 1 calc R . .
C112 C 1.0092(9) -0.0349(8) 0.1094(6) 0.075(4) Uani 1 1 d . . .
H112 H 1.0647 0.0279 0.1289 0.090 Uiso 1 1 calc R . .
C113 C 0.9927(6) -0.0572(7) 0.3178(4) 0.036(2) Uani 1 1 d . . .
C114 C 0.9767(7) -0.1530(7) 0.2980(6) 0.054(3) Uani 1 1 d . . .
H114 H 0.9514 -0.1884 0.2526 0.065 Uiso 1 1 calc R . .
C115 C 0.9986(9) -0.1958(9) 0.3458(7) 0.073(4) Uani 1 1 d . . .
H115 H 0.9852 -0.2605 0.3326 0.087 Uiso 1 1 calc R . .
C116 C 1.0398(9) -0.1422(10) 0.4124(7) 0.076(4) Uani 1 1 d . . .
H116 H 1.0573 -0.1699 0.4438 0.091 Uiso 1 1 calc R . .
C117 C 1.0556(7) -0.0488(9) 0.4332(6) 0.059(3) Uani 1 1 d . . .
H117 H 1.0822 -0.0137 0.4786 0.071 Uiso 1 1 calc R . .
C118 C 1.0320(7) -0.0070(8) 0.3867(5) 0.048(3) Uani 1 1 d . . .
H118 H 1.0424 0.0565 0.4014 0.058 Uiso 1 1 calc R . .
C119 C 0.6944(7) -0.1990(6) 0.3561(4) 0.034(2) Uani 1 1 d . . .
C120 C 0.6158(7) -0.2296(7) 0.3853(5) 0.047(3) Uani 1 1 d . . .
H120 H 0.5570 -0.2329 0.3648 0.056 Uiso 1 1 calc R . .
C121 C 0.6230(9) -0.2554(8) 0.4447(5) 0.059(3) Uani 1 1 d . . .
H121 H 0.5681 -0.2773 0.4629 0.071 Uiso 1 1 calc R . .
C122 C 0.7084(9) -0.2495(8) 0.4773(5) 0.061(3) Uani 1 1 d . . .
H122 H 0.7126 -0.2664 0.5174 0.073 Uiso 1 1 calc R . .
C123 C 0.7878(9) -0.2183(8) 0.4495(6) 0.066(3) Uani 1 1 d . . .
H123 H 0.8468 -0.2138 0.4710 0.079 Uiso 1 1 calc R . .
C124 C 0.7814(8) -0.1933(8) 0.3902(5) 0.055(3) Uani 1 1 d . . .
H124 H 0.8366 -0.1720 0.3723 0.066 Uiso 1 1 calc R . .
C125 C 0.6606(7) -0.2804(7) 0.1871(5) 0.043(2) Uani 1 1 d . . .
C126 C 0.6950(8) -0.3421(7) 0.2041(6) 0.059(3) Uani 1 1 d . . .
H126 H 0.7249 -0.3319 0.2487 0.071 Uiso 1 1 calc R . .
C127 C 0.6838(9) -0.4201(8) 0.1529(6) 0.070(4) Uani 1 1 d . . .
H127 H 0.7086 -0.4602 0.1635 0.084 Uiso 1 1 calc R . .
C128 C 0.6365(9) -0.4368(8) 0.0875(6) 0.068(3) Uani 1 1 d . . .
H128 H 0.6294 -0.4884 0.0540 0.081 Uiso 1 1 calc R . .
C129 C 0.6001(8) -0.3792(7) 0.0710(5) 0.058(3) Uani 1 1 d . . .
H129 H 0.5659 -0.3927 0.0267 0.070 Uiso 1 1 calc R . .
C130 C 0.6142(7) -0.2995(7) 0.1206(5) 0.045(2) Uani 1 1 d . . .
H130 H 0.5918 -0.2583 0.1086 0.054 Uiso 1 1 calc R . .

loop_
_atom_site_aniso_label
_atom_site_aniso_U_11
_atom_site_aniso_U_22
_atom_site_aniso_U_33
_atom_site_aniso_U_23
_atom_site_aniso_U_13
_atom_site_aniso_U_12
Sn1 0.0351(4) 0.0288(3) 0.0350(4) 0.0108(3) 0.0092(3) 0.0187(3)
Sn2 0.0282(3) 0.0309(3) 0.0347(4) 0.0093(3) 0.0089(3) 0.0122(3)
Sn3 0.0293(3) 0.0356(4) 0.0305(3) 0.0099(3) 0.0087(3) 0.0198(3)
Sn4 0.0302(4) 0.0317(4) 0.0357(4) 0.0097(3) 0.0086(3) 0.0109(3)
Sn5 0.0298(4) 0.0405(4) 0.0364(4) 0.0104(3) 0.0097(3) 0.0204(3)
Sn6 0.0487(4) 0.0315(4) 0.0425(4) 0.0125(3) 0.0133(3) 0.0232(3)
Rh1 0.0259(4) 0.0262(4) 0.0276(4) 0.0071(3) 0.0072(3) 0.0133(3)
Rh2 0.0266(4) 0.0282(4) 0.0263(4) 0.0069(3) 0.0060(3) 0.0152(3)
Rh3 0.0281(4) 0.0260(4) 0.0290(4) 0.0073(3) 0.0081(3) 0.0148(3)
O11 0.062(5) 0.053(4) 0.037(4) 0.013(4) 0.013(4) 0.031(4)
O12 0.070(5) 0.067(5) 0.026(4) 0.001(4) 0.003(4) 0.038(4)
O21 0.073(5) 0.070(5) 0.022(4) 0.014(4) 0.009(4) 0.039(4)
O22 0.075(5) 0.092(6) 0.029(4) 0.010(4) 0.009(4) 0.056(5)
O31 0.052(5) 0.078(5) 0.034(4) 0.006(4) 0.020(4) 0.027(4)
O32 0.063(5) 0.059(5) 0.030(4) 0.010(4) 0.013(4) 0.036(4)
C11 0.037(6) 0.039(6) 0.033(5) 0.011(5) 0.017(5) 0.021(5)
C12 0.030(5) 0.035(5) 0.044(6) 0.012(5) 0.006(5) 0.019(5)
C21 0.040(6) 0.028(5) 0.038(6) 0.007(5) 0.006(5) 0.016(5)
C22 0.045(6) 0.042(6) 0.037(6) 0.009(5) 0.008(5) 0.023(5)
C31 0.030(5) 0.041(6) 0.045(6) 0.013(5) 0.016(5) 0.017(5)
C32 0.034(5) 0.030(5) 0.042(6) 0.013(5) 0.012(5) 0.016(5)
C41 0.026(5) 0.031(5) 0.048(6) 0.006(5) 0.005(4) 0.015(4)
C42 0.058(7) 0.048(7) 0.058(7) 0.025(6) 0.037(6) 0.020(6)
C43 0.086(9) 0.051(7) 0.078(9) 0.030(7) 0.032(8) 0.025(7)
C44 0.060(8) 0.082(9) 0.043(7) 0.025(7) 0.009(6) 0.024(7)
C45 0.060(8) 0.067(8) 0.048(7) 0.002(6) 0.019(6) 0.033(7)
C46 0.040(6) 0.052(7) 0.052(7) 0.016(6) 0.011(5) 0.018(5)
C47 0.038(6) 0.033(6) 0.049(6) 0.009(5) 0.018(5) 0.009(5)
C48 0.045(6) 0.048(7) 0.041(6) 0.001(5) 0.003(5) 0.007(6)
C49 0.066(9) 0.067(9) 0.052(8) -0.003(7) 0.008(7) 0.015(7)
C50 0.040(6) 0.042(6) 0.045(6) 0.008(5) 0.015(5) 0.008(5)
C51 0.076(9) 0.050(7) 0.091(10) 0.034(7) 0.046(8) 0.035(7)
C52 0.070(9) 0.055(8) 0.070(9) 0.001(7) 0.032(8) 0.013(7)
C53 0.044(6) 0.040(6) 0.055(7) 0.004(5) 0.006(6) 0.017(5)
C54 0.050(8) 0.130(12) 0.070(9) 0.040(8) 0.026(7) 0.045(8)
C55 0.044(8) 0.168(16) 0.107(12) 0.026(11) 0.014(8) 0.067(10)
C56 0.087(12) 0.135(15) 0.114(14) 0.061(12) -0.007(11) 0.061(12)
C57 0.064(10) 0.117(13) 0.116(13) 0.064(11) -0.002(10) 0.016(10)
C58 0.044(7) 0.089(10) 0.090(10) 0.045(8) 0.002(7) 0.018(7)
C59 0.037(5) 0.040(5) 0.038(5) 0.015(5) 0.013(5) 0.029(5)
C60 0.029(5) 0.052(6) 0.037(6) 0.009(5) 0.007(5) 0.019(5)
C61 0.035(6) 0.082(9) 0.075(8) 0.032(7) 0.021(6) 0.034(6)
C62 0.055(7) 0.064(8) 0.053(7) 0.021(6) 0.027(6) 0.028(6)
C63 0.051(7) 0.053(7) 0.038(6) 0.008(5) 0.015(5) 0.014(6)
C64 0.030(5) 0.048(6) 0.046(6) 0.015(5) 0.012(5) 0.018(5)
C65 0.031(5) 0.044(6) 0.032(5) 0.017(5) 0.002(4) 0.019(5)
C66 0.053(7) 0.068(7) 0.046(6) 0.014(6) 0.010(6) 0.037(6)
C67 0.066(8) 0.104(10) 0.065(8) 0.044(8) 0.027(7) 0.065(8)
C68 0.087(9) 0.108(10) 0.047(7) 0.037(7) 0.015(7) 0.070(9)
C69 0.081(9) 0.088(9) 0.042(7) 0.031(6) 0.020(6) 0.057(8)
C70 0.060(7) 0.052(7) 0.045(6) 0.011(5) 0.017(6) 0.034(6)
C71 0.038(6) 0.036(6) 0.043(6) 0.011(5) 0.005(5) 0.017(5)
C72 0.061(7) 0.052(7) 0.061(7) 0.014(6) 0.018(6) 0.032(6)
C73 0.053(7) 0.070(8) 0.067(8) 0.027(7) 0.025(6) 0.020(7)
C74 0.073(9) 0.084(10) 0.057(8) -0.017(7) -0.005(7) 0.057(8)
C75 0.091(10) 0.074(9) 0.072(9) 0.024(7) 0.015(8) 0.062(8)
C76 0.082(8) 0.056(7) 0.057(7) 0.019(6) 0.024(6) 0.049(7)
C77 0.108(10) 0.041(6) 0.052(7) 0.015(6) 0.017(7) 0.050(7)
C78 0.075(9) 0.051(7) 0.059(8) 0.006(6) -0.013(7) 0.034(7)
C79 0.134(15) 0.057(9) 0.072(10) 0.018(9) -0.047(10) 0.025(9)
C80 0.25(3) 0.072(11) 0.052(11) 0.020(9) -0.004(14) 0.074(16)
C81 0.26(3) 0.109(13) 0.043(10) 0.043(9) 0.057(13) 0.116(17)
C82 0.169(15) 0.090(10) 0.054(8) 0.035(8) 0.049(9) 0.082(11)
C83 0.059(8) 0.045(7) 0.089(9) 0.021(7) 0.013(7) 0.035(6)
C84 0.067(9) 0.037(7) 0.106(11) 0.001(7) 0.020(8) 0.023(7)
C85 0.059(10) 0.070(10) 0.161(16) -0.024(11) -0.008(10) 0.036(9)
C86 0.060(11) 0.027(8) 0.26(3) 0.013(12) 0.028(13) 0.013(8)
C87 0.051(8) 0.037(7) 0.160(14) 0.038(8) 0.029(9) 0.015(6)
C88 0.035(6) 0.027(5) 0.048(6) 0.014(5) 0.008(5) 0.006(5)
C89 0.076(12) 0.071(11) 0.20(2) 0.034(12) 0.036(12) 0.037(10)
C90 0.045(7) 0.060(7) 0.049(7) 0.015(6) 0.010(6) 0.020(6)
C91 0.079(9) 0.078(9) 0.047(7) 0.006(7) 0.005(7) 0.045(8)
C92 0.063(9) 0.058(8) 0.067(9) 0.020(7) -0.009(7) 0.020(7)
C93 0.032(6) 0.031(6) 0.093(9) 0.017(6) -0.002(7) 0.006(5)
C94 0.038(6) 0.033(6) 0.060(7) 0.001(5) 0.009(5) 0.012(5)
C95 0.034(5) 0.046(6) 0.046(6) 0.022(5) 0.016(5) 0.026(5)
C96 0.052(7) 0.076(8) 0.055(7) 0.023(7) 0.021(6) 0.034(7)
C97 0.076(10) 0.133(13) 0.049(8) 0.047(9) 0.031(8) 0.055(10)
C98 0.112(14) 0.177(18) 0.076(11) 0.086(13) 0.053(11) 0.093(14)
C99 0.072(9) 0.078(10) 0.142(13) 0.084(10) 0.065(10) 0.034(8)
C100 0.062(7) 0.044(7) 0.073(8) 0.029(6) 0.025(6) 0.028(6)
C101 0.029(5) 0.039(6) 0.052(6) 0.013(5) 0.009(5) 0.013(5)
C102 0.039(6) 0.062(7) 0.056(7) 0.021(6) 0.017(6) 0.024(6)
C103 0.027(6) 0.079(9) 0.089(10) 0.002(8) 0.007(6) 0.011(6)
C104 0.072(10) 0.063(9) 0.101(11) 0.029(8) 0.052(9) 0.018(8)
C105 0.076(9) 0.054(8) 0.083(10) 0.033(7) 0.043(8) 0.034(7)
C106 0.041(6) 0.055(7) 0.063(7) 0.025(6) 0.022(6) 0.032(6)
C107 0.042(6) 0.046(6) 0.043(6) 0.006(5) 0.011(5) 0.032(5)
C108 0.062(8) 0.092(10) 0.066(8) -0.002(7) 0.040(7) 0.022(8)
C109 0.069(9) 0.100(11) 0.067(9) -0.034(8) 0.019(8) 0.017(8)
C110 0.111(12) 0.115(12) 0.041(7) 0.018(8) 0.032(8) 0.078(10)
C111 0.152(15) 0.087(11) 0.082(11) 0.027(9) 0.079(11) 0.071(11)
C112 0.092(10) 0.054(7) 0.078(9) 0.010(7) 0.054(8) 0.030(7)
C113 0.037(5) 0.046(6) 0.034(5) 0.013(5) 0.016(5) 0.026(5)
C114 0.050(7) 0.043(6) 0.076(8) 0.017(6) 0.014(6) 0.030(6)
C115 0.072(9) 0.063(8) 0.100(11) 0.025(8) 0.019(8) 0.047(8)
C116 0.060(8) 0.105(11) 0.098(11) 0.060(9) 0.027(8) 0.056(9)
C117 0.045(7) 0.087(9) 0.055(7) 0.028(7) 0.019(6) 0.037(7)
C118 0.049(7) 0.057(7) 0.057(7) 0.032(6) 0.018(6) 0.033(6)
C119 0.041(6) 0.034(5) 0.033(5) 0.006(4) 0.003(5) 0.027(5)
C120 0.046(6) 0.055(7) 0.051(7) 0.021(6) 0.019(5) 0.030(6)
C121 0.077(8) 0.069(8) 0.057(7) 0.036(6) 0.047(7) 0.041(7)
C122 0.082(9) 0.062(8) 0.049(7) 0.031(6) 0.012(7) 0.040(7)
C123 0.065(8) 0.067(8) 0.068(8) 0.026(7) -0.007(7) 0.039(7)
C124 0.047(7) 0.069(8) 0.056(7) 0.030(6) 0.017(6) 0.029(6)
C125 0.037(6) 0.034(6) 0.050(6) 0.008(5) 0.013(5) 0.013(5)
C126 0.063(8) 0.047(7) 0.074(8) 0.023(6) 0.023(6) 0.029(6)
C127 0.101(10) 0.055(8) 0.084(9) 0.026(7) 0.040(8) 0.055(8)
C128 0.097(10) 0.053(7) 0.055(8) 0.001(6) 0.027(7) 0.041(7)
C129 0.070(8) 0.048(7) 0.046(7) -0.001(6) 0.012(6) 0.027(6)
C130 0.051(7) 0.039(6) 0.041(6) 0.010(5) 0.015(5) 0.021(5)

loop_
_atom_type_symbol
_atom_type_description
_atom_type_scat_dispersion_real
_atom_type_scat_dispersion_imag
_atom_type_scat_source
C C 0.0033 0.0016 'International Tables Vol C Tables 4.2.6.8 and 6.1.1.4'
H H 0.0000 0.0000 'International Tables Vol C Tables 4.2.6.8 and 6.1.1.4'
O O 0.0106 0.0060 'International Tables Vol C Tables 4.2.6.8 and 6.1.1.4'
Rh Rh -1.1178 0.9187 'International Tables Vol C Tables 4.2.6.8 and 6.1.1.4'
Sn Sn -0.6537 1.4246 'International Tables Vol C Tables 4.2.6.8 and 6.1.1.4'

loop_
_geom_angle_atom_site_label_1
_geom_angle_atom_site_label_2
_geom_angle_atom_site_label_3
_geom_angle
_geom_angle_site_symmetry_1
_geom_angle_site_symmetry_3
_geom_angle_publ_flag
C2 C2 C3 88.3(13) 2_567 . ?
C2 C2 C3 49.6(7) 2_567 2_567 ?
C3 C2 C3 137.9(9) . 2_567 ?
C2 C3 C1 124.9(13) . . ?
C2 C3 C2 42.1(9) . 2_567 ?
C1 C3 C2 145.5(15) . 2_567 ?
C125 Sn1 C119 105.4(3) . . ?
C125 Sn1 Rh1 124.3(3) . . ?
C119 Sn1 Rh1 115.5(2) . . ?
C125 Sn1 Rh2 120.2(2) . . ?
C119 Sn1 Rh2 120.9(2) . . ?
Rh1 Sn1 Rh2 67.77(2) . . ?
C88 Sn2 C95 106.7(4) . . ?
C88 Sn2 Rh2 115.3(2) . . ?
C95 Sn2 Rh2 122.2(3) . . ?
C88 Sn2 Rh3 126.1(3) . . ?
C95 Sn2 Rh3 116.2(2) . . ?
Rh2 Sn2 Rh3 66.82(2) . . ?
C59 Sn3 C65 104.2(3) . . ?
C59 Sn3 Rh3 126.9(2) . . ?
C65 Sn3 Rh3 116.5(2) . . ?
C59 Sn3 Rh1 113.1(2) . . ?
C65 Sn3 Rh1 128.1(2) . . ?
Rh3 Sn3 Rh1 66.26(2) . . ?
C41 Sn4 C53 103.2(4) . . ?
C41 Sn4 C47 103.5(3) . . ?
C53 Sn4 C47 103.7(4) . . ?
C41 Sn4 Rh1 116.5(2) . . ?
C53 Sn4 Rh1 112.0(3) . . ?
C47 Sn4 Rh1 116.4(2) . . ?
C113 Sn5 C107 108.4(3) . . ?
C113 Sn5 C101 103.8(4) . . ?
C107 Sn5 C101 100.5(4) . . ?
C113 Sn5 Rh2 109.0(2) . . ?
C107 Sn5 Rh2 113.7(2) . . ?
C101 Sn5 Rh2 120.4(2) . . ?
C83 Sn6 C71 102.8(4) . . ?
C83 Sn6 C77 102.8(5) . . ?
C71 Sn6 C77 105.3(4) . . ?
C83 Sn6 Rh3 113.1(3) . . ?
C71 Sn6 Rh3 119.2(3) . . ?
C77 Sn6 Rh3 111.8(3) . . ?
C11 Rh1 C12 173.5(4) . . ?
C11 Rh1 Sn1 86.8(3) . . ?
C12 Rh1 Sn1 94.3(2) . . ?
C11 Rh1 Sn3 88.8(3) . . ?
C12 Rh1 Sn3 91.0(2) . . ?
Sn1 Rh1 Sn3 171.23(3) . . ?
C11 Rh1 Sn4 88.6(3) . . ?
C12 Rh1 Sn4 85.0(3) . . ?
Sn1 Rh1 Sn4 92.77(3) . . ?
Sn3 Rh1 Sn4 94.65(3) . . ?
C11 Rh1 Rh3 89.1(3) . . ?
C12 Rh1 Rh3 96.2(3) . . ?
Sn1 Rh1 Rh3 115.79(3) . . ?
Sn3 Rh1 Rh3 56.56(2) . . ?
Sn4 Rh1 Rh3 151.16(3) . . ?
C11 Rh1 Rh2 94.0(3) . . ?
C12 Rh1 Rh2 91.9(3) . . ?
Sn1 Rh1 Rh2 56.48(2) . . ?
Sn3 Rh1 Rh2 116.43(3) . . ?
Sn4 Rh1 Rh2 148.84(3) . . ?
Rh3 Rh1 Rh2 60.00(2) . . ?
C21 Rh2 C22 172.1(4) . . ?
C21 Rh2 Sn2 85.5(3) . . ?
C22 Rh2 Sn2 97.7(3) . . ?
C21 Rh2 Sn1 84.0(3) . . ?
C22 Rh2 Sn1 94.0(3) . . ?
Sn2 Rh2 Sn1 166.02(3) . . ?
C21 Rh2 Sn5 91.6(3) . . ?
C22 Rh2 Sn5 81.1(3) . . ?
Sn2 Rh2 Sn5 91.52(3) . . ?
Sn1 Rh2 Sn5 97.93(3) . . ?
C21 Rh2 Rh3 92.9(3) . . ?
C22 Rh2 Rh3 94.9(3) . . ?
Sn2 Rh2 Rh3 56.99(2) . . ?
Sn1 Rh2 Rh3 114.42(3) . . ?
Sn5 Rh2 Rh3 147.63(3) . . ?
C21 Rh2 Rh1 94.7(3) . . ?
C22 Rh2 Rh1 90.4(3) . . ?
Sn2 Rh2 Rh1 116.24(3) . . ?
Sn1 Rh2 Rh1 55.75(2) . . ?
Sn5 Rh2 Rh1 151.91(3) . . ?
Rh3 Rh2 Rh1 59.34(2) . . ?
C31 Rh3 C32 174.1(4) . . ?
C31 Rh3 Sn3 92.0(3) . . ?
C32 Rh3 Sn3 88.3(3) . . ?
C31 Rh3 Sn6 90.1(3) . . ?
C32 Rh3 Sn6 84.0(3) . . ?
Sn3 Rh3 Sn6 93.02(3) . . ?
C31 Rh3 Sn2 89.4(3) . . ?
C32 Rh3 Sn2 90.9(3) . . ?
Sn3 Rh3 Sn2 173.88(3) . . ?
Sn6 Rh3 Sn2 92.94(3) . . ?
C31 Rh3 Rh1 95.5(3) . . ?
C32 Rh3 Rh1 89.6(3) . . ?
Sn3 Rh3 Rh1 57.18(2) . . ?
Sn6 Rh3 Rh1 149.75(3) . . ?
Sn2 Rh3 Rh1 116.76(3) . . ?
C31 Rh3 Rh2 97.4(3) . . ?
C32 Rh3 Rh2 87.6(3) . . ?
Sn3 Rh3 Rh2 117.71(3) . . ?
Sn6 Rh3 Rh2 147.89(3) . . ?
Sn2 Rh3 Rh2 56.19(2) . . ?
Rh1 Rh3 Rh2 60.66(2) . . ?
O11 C11 Rh1 179.6(8) . . ?
O12 C12 Rh1 178.3(8) . . ?
O21 C21 Rh2 177.5(9) . . ?
O22 C22 Rh2 178.5(10) . . ?
O31 C31 Rh3 179.6(8) . . ?
O32 C32 Rh3 178.6(8) . . ?
C42 C41 C46 116.5(9) . . ?
C42 C41 Sn4 120.5(7) . . ?
C46 C41 Sn4 123.0(7) . . ?
C41 C42 C43 121.4(10) . . ?
C44 C43 C42 119.8(11) . . ?
C45 C44 C43 119.6(11) . . ?
C44 C45 C46 119.4(11) . . ?
C45 C46 C41 123.3(10) . . ?
C48 C47 C50 116.8(9) . . ?
C48 C47 Sn4 120.4(8) . . ?
C50 C47 Sn4 122.8(7) . . ?
C47 C48 C49 120.5(11) . . ?
C52 C49 C48 121.3(12) . . ?
C47 C50 C51 122.3(10) . . ?
C52 C51 C50 119.2(11) . . ?
C49 C52 C51 119.9(12) . . ?
C54 C53 C58 115.3(10) . . ?
C54 C53 Sn4 121.0(9) . . ?
C58 C53 Sn4 123.6(8) . . ?
C53 C54 C55 120.9(12) . . ?
C56 C55 C54 121.4(13) . . ?
C55 C56 C57 119.4(14) . . ?
C56 C57 C58 121.4(15) . . ?
C57 C58 C53 121.4(12) . . ?
C64 C59 C60 116.5(8) . . ?
C64 C59 Sn3 124.6(6) . . ?
C60 C59 Sn3 118.7(6) . . ?
C59 C60 C61 121.0(9) . . ?
C62 C61 C60 119.5(9) . . ?
C61 C62 C63 121.1(10) . . ?
C64 C63 C62 119.3(9) . . ?
C63 C64 C59 122.6(9) . . ?
C70 C65 C66 116.8(8) . . ?
C70 C65 Sn3 124.0(7) . . ?
C66 C65 Sn3 119.2(7) . . ?
C67 C66 C65 121.5(9) . . ?
C68 C67 C66 120.1(10) . . ?
C67 C68 C69 120.3(10) . . ?
C68 C69 C70 119.2(10) . . ?
C65 C70 C69 122.1(9) . . ?
C72 C71 C76 117.3(9) . . ?
C72 C71 Sn6 125.3(7) . . ?
C76 C71 Sn6 117.2(7) . . ?
C71 C72 C73 121.3(10) . . ?
C74 C73 C72 118.5(11) . . ?
C75 C74 C73 122.8(11) . . ?
C74 C75 C76 118.8(11) . . ?
C75 C76 C71 121.3(10) . . ?
C78 C77 C82 116.8(12) . . ?
C78 C77 Sn6 120.5(9) . . ?
C82 C77 Sn6 122.6(10) . . ?
C77 C78 C79 122.1(14) . . ?
C80 C79 C78 119.3(17) . . ?
C81 C80 C79 118.7(17) . . ?
C82 C81 C80 122.2(18) . . ?
C81 C82 C77 120.9(15) . . ?
C84 C83 C87 119.4(12) . . ?
C84 C83 Sn6 119.4(9) . . ?
C87 C83 Sn6 121.2(9) . . ?
C83 C84 C85 119.7(14) . . ?
C86 C85 C84 117.8(15) . . ?
C89 C86 C85 121.4(16) . . ?
C89 C87 C83 121.1(15) . . ?
C94 C88 C90 116.3(9) . . ?
C94 C88 Sn2 120.4(7) . . ?
C90 C88 Sn2 123.2(7) . . ?
C87 C89 C86 120.5(18) . . ?
C91 C90 C88 122.3(10) . . ?
C92 C91 C90 120.1(11) . . ?
C91 C92 C93 119.6(11) . . ?
C92 C93 C94 120.4(10) . . ?
C93 C94 C88 121.3(10) . . ?
C96 C95 C100 116.7(9) . . ?
C96 C95 Sn2 122.0(7) . . ?
C100 C95 Sn2 121.2(7) . . ?
C97 C96 C95 121.4(11) . . ?
C98 C97 C96 121.6(14) . . ?
C97 C98 C99 119.4(14) . . ?
C98 C99 C100 121.1(13) . . ?
C99 C100 C95 119.6(11) . . ?
C102 C101 C106 116.2(9) . . ?
C102 C101 Sn5 121.0(7) . . ?
C106 C101 Sn5 122.3(7) . . ?
C103 C102 C101 121.5(11) . . ?
C104 C103 C102 120.7(12) . . ?
C105 C104 C103 119.4(12) . . ?
C104 C105 C106 120.4(11) . . ?
C105 C106 C101 121.8(10) . . ?
C108 C107 C112 113.6(9) . . ?
C108 C107 Sn5 123.2(8) . . ?
C112 C107 Sn5 123.1(8) . . ?
C107 C108 C109 122.2(11) . . ?
C110 C109 C108 120.1(12) . . ?
C109 C110 C111 120.4(12) . . ?
C110 C111 C112 117.5(13) . . ?
C111 C112 C107 126.0(12) . . ?
C114 C113 C118 117.3(9) . . ?
C114 C113 Sn5 121.9(7) . . ?
C118 C113 Sn5 120.8(7) . . ?
C115 C114 C113 120.4(10) . . ?
C116 C115 C114 119.8(11) . . ?
C117 C116 C115 120.9(11) . . ?
C116 C117 C118 119.6(11) . . ?
C117 C118 C113 121.9(10) . . ?
C120 C119 C124 116.6(8) . . ?
C120 C119 Sn1 120.7(7) . . ?
C124 C119 Sn1 122.6(7) . . ?
C119 C120 C121 121.0(9) . . ?
C122 C121 C120 121.5(10) . . ?
C121 C122 C123 118.4(10) . . ?
C122 C123 C124 120.7(10) . . ?
C123 C124 C119 121.7(10) . . ?
C130 C125 C126 118.6(9) . . ?
C130 C125 Sn1 122.0(7) . . ?
C126 C125 Sn1 119.4(8) . . ?
C125 C126 C127 119.3(11) . . ?
C128 C127 C126 120.1(11) . . ?
C129 C128 C127 120.9(10) . . ?
C128 C129 C130 119.6(10) . . ?
C125 C130 C129 121.4(10) . . ?

loop_
_geom_bond_atom_site_label_1
_geom_bond_atom_site_label_2
_geom_bond_distance
_geom_bond_site_symmetry_2
_geom_bond_publ_flag
C2 C2 1.34(2) 2_567 ?
C2 C3 1.521(9) . ?
C2 C3 2.00(2) 2_567 ?
C3 C1 1.563(9) . ?
C3 C2 2.00(2) 2_567 ?
Sn1 C125 2.138(9) . ?
Sn1 C119 2.148(8) . ?
Sn1 Rh1 2.6328(9) . ?
Sn1 Rh2 2.6553(9) . ?
Sn2 C88 2.129(9) . ?
Sn2 C95 2.142(9) . ?
Sn2 Rh2 2.6472(9) . ?
Sn2 Rh3 2.6718(9) . ?
Sn3 C59 2.122(8) . ?
Sn3 C65 2.150(8) . ?
Sn3 Rh3 2.6519(9) . ?
Sn3 Rh1 2.6707(9) . ?
Sn4 C41 2.133(9) . ?
Sn4 C53 2.133(10) . ?
Sn4 C47 2.157(9) . ?
Sn4 Rh1 2.6736(9) . ?
Sn5 C113 2.133(9) . ?
Sn5 C107 2.157(9) . ?
Sn5 C101 2.159(9) . ?
Sn5 Rh2 2.6911(9) . ?
Sn6 C83 2.133(11) . ?
Sn6 C71 2.146(9) . ?
Sn6 C77 2.167(11) . ?
Sn6 Rh3 2.6594(9) . ?
Rh1 C11 1.890(9) . ?
Rh1 C12 1.921(10) . ?
Rh1 Rh3 2.9092(9) . ?
Rh1 Rh2 2.9483(9) . ?
Rh2 C21 1.894(9) . ?
Rh2 C22 1.911(10) . ?
Rh2 Rh3 2.9289(9) . ?
Rh3 C31 1.867(10) . ?
Rh3 C32 1.915(9) . ?
O11 C11 1.143(9) . ?
O12 C12 1.112(9) . ?
O21 C21 1.147(9) . ?
O22 C22 1.129(10) . ?
O31 C31 1.149(10) . ?
O32 C32 1.130(9) . ?
C41 C42 1.376(12) . ?
C41 C46 1.389(12) . ?
C42 C43 1.400(13) . ?
C43 C44 1.393(14) . ?
C44 C45 1.359(14) . ?
C45 C46 1.381(13) . ?
C47 C48 1.385(12) . ?
C47 C50 1.386(13) . ?
C48 C49 1.401(14) . ?
C49 C52 1.355(15) . ?
C50 C51 1.405(13) . ?
C51 C52 1.361(15) . ?
C53 C54 1.386(13) . ?
C53 C58 1.400(14) . ?
C54 C55 1.402(15) . ?
C55 C56 1.324(17) . ?
C56 C57 1.339(18) . ?
C57 C58 1.375(16) . ?
C59 C64 1.394(11) . ?
C59 C60 1.406(11) . ?
C60 C61 1.408(12) . ?
C61 C62 1.358(13) . ?
C62 C63 1.378(13) . ?
C63 C64 1.376(12) . ?
C65 C70 1.376(12) . ?
C65 C66 1.391(12) . ?
C66 C67 1.390(12) . ?
C67 C68 1.351(13) . ?
C68 C69 1.377(13) . ?
C69 C70 1.389(12) . ?
C71 C72 1.363(12) . ?
C71 C76 1.405(12) . ?
C72 C73 1.418(14) . ?
C73 C74 1.347(15) . ?
C74 C75 1.344(15) . ?
C75 C76 1.388(14) . ?
C77 C78 1.359(14) . ?
C77 C82 1.385(15) . ?
C78 C79 1.397(15) . ?
C79 C80 1.36(2) . ?
C80 C81 1.35(2) . ?
C81 C82 1.352(16) . ?
C83 C84 1.372(14) . ?
C83 C87 1.395(15) . ?
C84 C85 1.448(16) . ?
C85 C86 1.38(2) . ?
C86 C89 1.37(2) . ?
C87 C89 1.354(17) . ?
C88 C94 1.398(12) . ?
C88 C90 1.404(12) . ?
C90 C91 1.376(13) . ?
C91 C92 1.375(15) . ?
C92 C93 1.375(15) . ?
C93 C94 1.395(13) . ?
C95 C96 1.391(12) . ?
C95 C100 1.393(12) . ?
C96 C97 1.363(14) . ?
C97 C98 1.324(18) . ?
C98 C99 1.359(17) . ?
C99 C100 1.391(14) . ?
C101 C102 1.381(12) . ?
C101 C106 1.390(12) . ?
C102 C103 1.376(13) . ?
C103 C104 1.357(16) . ?
C104 C105 1.356(15) . ?
C105 C106 1.372(13) . ?
C107 C108 1.355(13) . ?
C107 C112 1.366(13) . ?
C108 C109 1.389(14) . ?
C109 C110 1.333(15) . ?
C110 C111 1.343(16) . ?
C111 C112 1.356(14) . ?
C113 C114 1.399(12) . ?
C113 C118 1.402(12) . ?
C114 C115 1.394(14) . ?
C115 C116 1.372(15) . ?
C116 C117 1.365(15) . ?
C117 C118 1.371(13) . ?
C119 C120 1.375(12) . ?
C119 C124 1.395(12) . ?
C120 C121 1.383(12) . ?
C121 C122 1.360(13) . ?
C122 C123 1.366(14) . ?
C123 C124 1.373(13) . ?
C125 C130 1.378(12) . ?
C125 C126 1.395(13) . ?
C126 C127 1.410(13) . ?
C127 C128 1.371(14) . ?
C128 C129 1.353(14) . ?
C129 C130 1.392(12) . ?
